data_7203344
loop_
_publ_author_name
'Nakano, Kazunori'
'Sada, Kazuki'
'Aburaya, Kazuaki'
'Nakagawa, Kenji'
'Yoswathananont, Nungruethai'
'Tohnai, Norimitsu'
'Miyata, Mikiji'

_publ_section_title
;
 Guest-induced inversion of an asymmetric host layer in inclusion
 crystals of cholic acid
;
_journal_issue 6
_journal_name_full CrystEngComm
_journal_page_first 461
_journal_paper_doi 10.1039/b602862d
_journal_volume 8
_journal_year 2006
_chemical_formula_sum 'C32 H51 N O5'
_chemical_formula_weight 529.76
_space_group_IT_number 4
_symmetry_cell_setting monoclinic
_symmetry_Int_Tables_number 4
_symmetry_space_group_name_Hall 'P 2yb'
_symmetry_space_group_name_H-M 'P 1 21 1'
_audit_creation_date 'Thu Oct 28 11:44:02 2004'
_audit_creation_method 'by teXsan'
_cell_angle_alpha 90
_cell_angle_beta 112.357(8)
_cell_angle_gamma 90
_cell_formula_units_Z 2
_cell_length_a 13.625(3)
_cell_length_b 7.745(1)
_cell_length_c 15.218(3)
_cell_measurement_reflns_used 6431
_cell_measurement_temperature 203.2
_cell_measurement_theta_max 50.4
_cell_measurement_theta_min 3.5
_cell_volume 1485.2(5)
_computing_cell_refinement PROCESS-AUTO
_computing_data_collection PROCESS-AUTO
_computing_data_reduction 'teXsan Ver. 1.10'
_computing_publication_material 'teXsan Ver. 1.10'
_computing_structure_refinement 'teXsan Ver. 1.10'
_computing_structure_solution SIR92
_diffrn_measured_fraction_theta_full 0.9874
_diffrn_measured_fraction_theta_max 0.9874
_diffrn_measurement_device_type 'Rigaku RAXIS-RAPID Imaging Plate'
_diffrn_measurement_method \w
_diffrn_radiation_type 'Cu K\a'
_diffrn_radiation_wavelength 1.5418
_diffrn_reflns_av_R_equivalents 0.130
_diffrn_reflns_limit_h_max 16
_diffrn_reflns_limit_h_min -16
_diffrn_reflns_limit_k_max 9
_diffrn_reflns_limit_k_min -9
_diffrn_reflns_limit_l_max 18
_diffrn_reflns_limit_l_min -18
_diffrn_reflns_number 7298
_diffrn_reflns_theta_full 68.24
_diffrn_reflns_theta_max 68.24
_exptl_absorpt_coefficient_mu 0.621
_exptl_absorpt_correction_T_max 0.973
_exptl_absorpt_correction_T_min 0.907
_exptl_absorpt_correction_type integration
_exptl_absorpt_process_details '(Higashi, 1999)'
_exptl_crystal_colour colorless
_exptl_crystal_density_diffrn 1.185
_exptl_crystal_density_method 'not measured'
_exptl_crystal_description platelet
_exptl_crystal_size_max 0.300
_exptl_crystal_size_mid 0.100
_exptl_crystal_size_min 0.100
_refine_diff_density_max 0.36
_refine_diff_density_min -0.41
_refine_ls_abs_structure_Flack -2.0(8)
_refine_ls_extinction_method none
_refine_ls_goodness_of_fit_ref 1.101
_refine_ls_hydrogen_treatment noref
_refine_ls_number_parameters 344
_refine_ls_number_reflns 2907
_refine_ls_R_factor_gt 0.1040
_refine_ls_shift/su_max 0.0003
_refine_ls_structure_factor_coef Fsqd
_refine_ls_weighting_details 'w = 1/[\s^2^(Fo^2^) + (0.05000(Max(Fo^2^,0) + 2Fc^2^)/3)^2^]'
_refine_ls_weighting_scheme calc
_refine_ls_wR_factor_ref 0.2842
_reflns_number_gt 1208
_reflns_number_total 2907
_reflns_threshold_expression F^2^>2.0\s(F^2^)
_cod_data_source_file b602862d.txt
_cod_data_source_block nung
_cod_original_cell_volume 1485.1(5)
_cod_original_formula_sum 'C32 H51 N O5 '
_cod_database_code 7203344

loop_
_symmetry_equiv_pos_as_xyz
x,y,z
-x,1/2+y,-z

loop_
_atom_site_label
_atom_site_type_symbol
_atom_site_fract_x
_atom_site_fract_y
_atom_site_fract_z
_atom_site_U_iso_or_equiv
_atom_site_adp_type
_atom_site_occupancy
_atom_site_calc_flag
_atom_site_refinement_flags
_atom_site_disorder_assembly
_atom_site_disorder_group
O(1) O 0.6085(8) 0.334(3) 1.0918(7) 0.040(3) Uani 1.00 d . . .
O(2) O 0.2642(7) 0.572(3) 0.8977(7) 0.035(3) Uani 1.00 d . . .
O(3) O 0.2009(6) 0.014(3) 0.8017(6) 0.035(2) Uani 1.00 d . . .
O(4) O -0.1945(9) 0.243(3) 0.3270(7) 0.047(3) Uani 1.00 d . . .
O(5) O -0.2610(7) -0.019(3) 0.2699(6) 0.031(2) Uani 1.00 d . . .
N(1) N 0.322(1) 0.098(4) 0.661(1) 0.059(5) Uani 1.00 d . . .
C(1) C 0.3798(10) 0.119(4) 1.1299(9) 0.031(3) Uani 1.00 d . . .
C(2) C 0.4743(10) 0.140(4) 1.1004(9) 0.031(3) Uani 1.00 d . . .
C(3) C 0.525(1) 0.313(4) 1.1260(10) 0.034(3) Uani 1.00 d . . .
C(4) C 0.439(1) 0.456(4) 1.080(1) 0.035(4) Uani 1.00 d . . .
C(5) C 0.342(1) 0.433(4) 1.106(1) 0.039(4) Uani 1.00 d . . .
C(6) C 0.260(1) 0.576(4) 1.0583(9) 0.030(3) Uani 1.00 d . . .
C(7) C 0.197(1) 0.549(4) 0.9512(9) 0.033(3) Uani 1.00 d . . .
C(8) C 0.1473(9) 0.368(4) 0.9296(9) 0.024(3) Uani 1.00 d . . .
C(9) C 0.2327(10) 0.226(4) 0.9766(9) 0.025(3) Uani 1.00 d . . .
C(10) C 0.292(1) 0.255(4) 1.0857(9) 0.034(3) Uani 1.00 d . . .
C(11) C 0.178(1) 0.052(4) 0.9481(10) 0.037(4) Uani 1.00 d . . .
C(12) C 0.1207(9) 0.020(3) 0.8393(9) 0.025(3) Uani 1.00 d . . .
C(13) C 0.038(1) 0.164(4) 0.7946(9) 0.033(3) Uani 1.00 d . . .
C(14) C 0.099(1) 0.342(4) 0.8258(9) 0.029(3) Uani 1.00 d . . .
C(15) C 0.021(1) 0.472(4) 0.7633(9) 0.031(3) Uani 1.00 d . . .
C(16) C -0.037(1) 0.380(4) 0.670(1) 0.038(4) Uani 1.00 d . . .
C(17) C 0.0004(10) 0.188(4) 0.6834(9) 0.026(3) Uani 1.00 d . . .
C(18) C -0.056(1) 0.148(4) 0.824(1) 0.040(4) Uani 1.00 d . . .
C(19) C 0.213(1) 0.228(4) 1.1382(10) 0.046(5) Uani 1.00 d . . .
C(20) C -0.085(1) 0.066(4) 0.617(1) 0.038(3) Uani 1.00 d . . .
C(21) C -0.061(1) -0.123(4) 0.6353(10) 0.046(4) Uani 1.00 d . . .
C(22) C -0.105(1) 0.111(4) 0.5115(10) 0.045(4) Uani 1.00 d . . .
C(23) C -0.187(1) 0.013(4) 0.4364(8) 0.033(3) Uani 1.00 d . . .
C(24) C -0.214(1) 0.097(4) 0.3392(9) 0.037(3) Uani 1.00 d . . .
C(25) C 0.425(1) 0.115(4) 0.661(1) 0.046(4) Uani 1.00 d . . .
C(26) C 0.463(1) -0.020(4) 0.619(1) 0.050(4) Uani 1.00 d . . .
C(27) C 0.567(1) -0.005(4) 0.618(1) 0.049(4) Uani 1.00 d . . .
C(28) C 0.627(1) 0.137(4) 0.659(1) 0.053(5) Uani 1.00 d . . .
C(29) C 0.587(1) 0.266(4) 0.695(1) 0.051(5) Uani 1.00 d . . .
C(30) C 0.486(1) 0.256(4) 0.696(1) 0.052(4) Uani 1.00 d . . .
C(31) C 0.393(2) -0.178(4) 0.580(1) 0.067(6) Uani 1.00 d . . .
C(32) C 0.607(2) -0.147(4) 0.576(1) 0.061(6) Uani 1.00 d . . .
H(1) H 0.3481 0.0111 1.1049 0.0399 Uiso 1.00 calc . . .
H(2) H 0.4031 0.1201 1.1960 0.0399 Uiso 1.00 calc . . .
H(3) H 0.5264 0.0630 1.1297 0.0288 Uiso 1.00 calc . . .
H(4) H 0.4511 0.1376 1.0329 0.0288 Uiso 1.00 calc . . .
H(5) H 0.5520 0.3276 1.1932 0.0319 Uiso 1.00 calc . . .
H(6) H 0.4681 0.5679 1.1015 0.0548 Uiso 1.00 calc . . .
H(7) H 0.4156 0.4516 1.0130 0.0548 Uiso 1.00 calc . . .
H(8) H 0.3629 0.4507 1.1738 0.0598 Uiso 1.00 calc . . .
H(9) H 0.2095 0.5850 1.0874 0.0288 Uiso 1.00 calc . . .
H(10) H 0.2978 0.6846 1.0676 0.0288 Uiso 1.00 calc . . .
H(11) H 0.1413 0.6391 0.9271 0.0416 Uiso 1.00 calc . . .
H(12) H 0.0935 0.3611 0.9566 0.0304 Uiso 1.00 calc . . .
H(13) H 0.2825 0.2334 0.9466 0.0340 Uiso 1.00 calc . . .
H(14) H 0.2282 -0.0319 0.9746 0.0514 Uiso 1.00 calc . . .
H(15) H 0.1243 0.0507 0.9742 0.0514 Uiso 1.00 calc . . .
H(16) H 0.0896 -0.0869 0.8306 0.0277 Uiso 1.00 calc . . .
H(17) H 0.1573 0.3404 0.8046 0.0269 Uiso 1.00 calc . . .
H(18) H -0.0288 0.5069 0.7893 0.0303 Uiso 1.00 calc . . .
H(19) H 0.0556 0.5733 0.7520 0.0303 Uiso 1.00 calc . . .
H(20) H -0.1123 0.3908 0.6509 0.0384 Uiso 1.00 calc . . .
H(21) H -0.0197 0.4346 0.6191 0.0384 Uiso 1.00 calc . . .
H(22) H 0.0595 0.1831 0.6668 0.0380 Uiso 1.00 calc . . .
H(23) H -0.0991 0.2533 0.8087 0.0452 Uiso 1.00 calc . . .
H(24) H -0.1013 0.0553 0.7926 0.0452 Uiso 1.00 calc . . .
H(25) H -0.0346 0.1318 0.8917 0.0452 Uiso 1.00 calc . . .
H(26) H 0.1574 0.3161 1.1141 0.0592 Uiso 1.00 calc . . .
H(27) H 0.1801 0.1195 1.1169 0.0592 Uiso 1.00 calc . . .
H(28) H 0.2455 0.2355 1.2022 0.0592 Uiso 1.00 calc . . .
H(29) H -0.1519 0.0924 0.6237 0.0463 Uiso 1.00 calc . . .
H(30) H -0.1161 -0.1851 0.5936 0.0515 Uiso 1.00 calc . . .
H(31) H 0.0034 -0.1407 0.6255 0.0515 Uiso 1.00 calc . . .
H(32) H -0.0500 -0.1413 0.6992 0.0515 Uiso 1.00 calc . . .
H(33) H -0.1237 0.2318 0.5041 0.0460 Uiso 1.00 calc . . .
H(34) H -0.0381 0.0971 0.5075 0.0460 Uiso 1.00 calc . . .
H(35) H -0.1582 -0.0985 0.4335 0.0338 Uiso 1.00 calc . . .
H(36) H -0.2477 0.0034 0.4501 0.0338 Uiso 1.00 calc . . .
H(37) H 0.6380 0.4519 1.1072 0.0522 Uiso 1.00 calc . . .
H(38) H 0.2995 0.6880 0.9112 0.0318 Uiso 1.00 calc . . .
H(39) H 0.1937 -0.0892 0.7466 0.0506 Uiso 1.00 calc . . .
H(40) H -0.2162 -0.0283 0.2347 0.0363 Uiso 1.00 calc . . .
H(41) H 0.2961 0.1864 0.6907 0.0766 Uiso 1.00 calc . . .
H(42) H 0.2840 0.0007 0.6350 0.0766 Uiso 1.00 calc . . .
H(43) H 0.6960 0.1465 0.6599 0.0657 Uiso 1.00 calc . . .
H(44) H 0.6322 0.3659 0.7208 0.0582 Uiso 1.00 calc . . .
H(45) H 0.4642 0.3511 0.7235 0.0593 Uiso 1.00 calc . . .
H(46) H 0.3306 -0.1350 0.5283 0.0828 Uiso 1.00 calc . . .
H(47) H 0.4309 -0.2504 0.5554 0.0828 Uiso 1.00 calc . . .
H(48) H 0.3748 -0.2265 0.6263 0.0828 Uiso 1.00 calc . . .
H(49) H 0.6068 -0.2492 0.6097 0.0807 Uiso 1.00 calc . . .
H(50) H 0.5599 -0.1583 0.5116 0.0807 Uiso 1.00 calc . . .
H(51) H 0.6750 -0.1180 0.5806 0.0807 Uiso 1.00 calc . . .

loop_
_atom_site_aniso_label
_atom_site_aniso_U_11
_atom_site_aniso_U_22
_atom_site_aniso_U_33
_atom_site_aniso_U_12
_atom_site_aniso_U_13
_atom_site_aniso_U_23
O(1) 0.035(5) 0.041(6) 0.040(5) 0.001(5) 0.010(4) 0.007(5)
O(2) 0.023(4) 0.037(6) 0.042(5) -0.001(4) 0.010(4) 0.005(5)
O(3) 0.018(4) 0.053(7) 0.024(4) 0.013(4) -0.002(3) -0.002(5)
O(4) 0.069(7) 0.031(5) 0.039(6) -0.004(5) 0.018(5) 0.009(5)
O(5) 0.035(5) 0.024(5) 0.029(4) 0.004(4) 0.007(4) 0.001(4)
N(1) 0.061(8) 0.07(1) 0.067(9) -0.015(8) 0.045(8) -0.030(9)
C(1) 0.023(6) 0.039(8) 0.024(6) -0.011(5) 0.001(5) -0.003(6)
C(2) 0.019(6) 0.040(7) 0.025(7) 0.003(5) -0.001(5) -0.014(6)
C(3) 0.043(7) 0.028(6) 0.032(7) 0.015(5) 0.015(6) 0.012(6)
C(4) 0.040(7) 0.026(8) 0.037(7) 0.012(5) 0.012(6) 0.000(6)
C(5) 0.045(8) 0.039(7) 0.034(8) -0.004(5) 0.017(6) -0.010(6)
C(6) 0.039(7) 0.024(6) 0.031(6) -0.024(5) 0.017(5) -0.025(5)
C(7) 0.030(6) 0.031(6) 0.030(5) -0.009(5) 0.004(4) 0.004(6)
C(8) 0.013(5) 0.032(5) 0.027(5) -0.002(4) 0.007(4) 0.000(5)
C(9) 0.024(6) 0.030(6) 0.019(4) 0.002(4) 0.005(4) 0.006(5)
C(10) 0.047(8) 0.033(6) 0.018(5) 0.007(5) 0.009(5) 0.001(6)
C(11) 0.053(9) 0.032(7) 0.027(5) -0.011(6) 0.016(6) -0.012(6)
C(12) 0.021(5) 0.023(6) 0.027(5) -0.009(4) 0.005(4) 0.001(5)
C(13) 0.026(6) 0.033(6) 0.026(5) 0.006(4) -0.004(5) 0.004(6)
C(14) 0.033(7) 0.030(6) 0.027(5) 0.006(5) 0.014(5) 0.005(5)
C(15) 0.035(7) 0.022(7) 0.039(6) -0.005(5) 0.016(5) 0.015(5)
C(16) 0.041(8) 0.028(6) 0.039(7) 0.001(6) 0.008(6) 0.010(6)
C(17) 0.026(6) 0.025(5) 0.030(5) -0.012(4) 0.012(5) 0.019(5)
C(18) 0.036(8) 0.042(9) 0.045(8) -0.011(7) 0.021(6) -0.009(8)
C(19) 0.07(1) 0.06(1) 0.025(7) -0.001(9) 0.035(7) -0.007(8)
C(20) 0.032(7) 0.042(6) 0.031(6) -0.012(5) 0.002(5) -0.007(6)
C(21) 0.053(10) 0.042(6) 0.021(7) 0.004(7) -0.010(6) -0.025(7)
C(22) 0.031(7) 0.07(1) 0.027(5) -0.003(7) -0.001(5) -0.016(7)
C(23) 0.037(7) 0.040(8) 0.018(5) 0.004(5) 0.006(5) -0.002(5)
C(24) 0.052(8) 0.029(5) 0.023(5) 0.001(6) 0.007(5) 0.002(4)
C(25) 0.057(7) 0.050(8) 0.031(7) -0.007(6) 0.018(6) 0.010(6)
C(26) 0.046(7) 0.066(10) 0.028(7) 0.007(7) 0.003(6) 0.002(7)
C(27) 0.052(7) 0.07(1) 0.025(6) 0.005(7) 0.020(6) -0.006(8)
C(28) 0.029(7) 0.09(1) 0.042(8) 0.001(6) 0.013(6) -0.029(9)
C(29) 0.051(8) 0.042(9) 0.06(1) -0.006(7) 0.026(8) -0.005(8)
C(30) 0.048(8) 0.052(10) 0.055(9) 0.004(6) 0.018(8) -0.016(9)
C(31) 0.07(1) 0.07(1) 0.07(1) -0.013(9) 0.025(10) -0.01(1)
C(32) 0.07(1) 0.07(1) 0.06(1) -0.004(10) 0.040(9) -0.03(1)

loop_
_atom_type_symbol
_atom_type_description
_atom_type_scat_dispersion_real
_atom_type_scat_dispersion_imag
_atom_type_scat_source
C C 0.018 0.009
;International Tables for Crystallography
(1992, Vol. C, Tables 4.2.6.8 and 6.1.1.1)
;
H H 0.000 0.000
;International Tables for Crystallography
(1992, Vol. C, Table 6.1.1.2)
;
O O 0.049 0.032
;International Tables for Crystallography
(1992, Vol. C, Tables 4.2.6.8 and 6.1.1.1)
;
N N 0.031 0.018
;International Tables for Crystallography
(1992, Vol. C, Tables 4.2.6.8 and 6.1.1.1)
;

loop_
_geom_angle_atom_site_label_1
_geom_angle_atom_site_label_2
_geom_angle_atom_site_label_3
_geom_angle
_geom_angle_site_symmetry_1
_geom_angle_site_symmetry_2
_geom_angle_site_symmetry_3
_geom_angle_publ_flag
C(2) C(1) C(10) 113(1) . 1_555 1_555 yes
C(1) C(2) C(3) 112(1) . 1_555 1_555 yes
O(1) C(3) C(2) 111(1) . 1_555 1_555 yes
O(1) C(3) C(4) 108(1) . 1_555 1_555 yes
C(2) C(3) C(4) 108(1) . 1_555 1_555 yes
C(3) C(4) C(5) 112(1) . 1_555 1_555 yes
C(4) C(5) C(6) 109(1) . 1_555 1_555 yes
C(4) C(5) C(10) 114(1) . 1_555 1_555 yes
C(6) C(5) C(10) 111(1) . 1_555 1_555 yes
C(5) C(6) C(7) 114(1) . 1_555 1_555 yes
O(2) C(7) C(6) 111(1) . 1_555 1_555 yes
O(2) C(7) C(8) 107(1) . 1_555 1_555 yes
C(6) C(7) C(8) 111(1) . 1_555 1_555 yes
C(7) C(8) C(9) 110.8(10) . 1_555 1_555 yes
C(7) C(8) C(14) 109(1) . 1_555 1_555 yes
C(9) C(8) C(14) 110(1) . 1_555 1_555 yes
C(8) C(9) C(10) 112(1) . 1_555 1_555 yes
C(8) C(9) C(11) 107(1) . 1_555 1_555 yes
C(10) C(9) C(11) 115(1) . 1_555 1_555 yes
C(1) C(10) C(5) 108(1) . 1_555 1_555 yes
C(1) C(10) C(9) 111(1) . 1_555 1_555 yes
C(1) C(10) C(19) 104(1) . 1_555 1_555 yes
C(5) C(10) C(9) 111(1) . 1_555 1_555 yes
C(5) C(10) C(19) 110(1) . 1_555 1_555 yes
C(9) C(10) C(19) 110(1) . 1_555 1_555 yes
C(9) C(11) C(12) 116(1) . 1_555 1_555 yes
O(3) C(12) C(11) 106(1) . 1_555 1_555 yes
O(3) C(12) C(13) 113(1) . 1_555 1_555 yes
C(11) C(12) C(13) 109(1) . 1_555 1_555 yes
C(12) C(13) C(14) 106.4(10) . 1_555 1_555 yes
C(12) C(13) C(17) 116(1) . 1_555 1_555 yes
C(12) C(13) C(18) 111(1) . 1_555 1_555 yes
C(14) C(13) C(17) 97(1) . 1_555 1_555 yes
C(14) C(13) C(18) 112(1) . 1_555 1_555 yes
C(17) C(13) C(18) 111(1) . 1_555 1_555 yes
C(8) C(14) C(13) 114(1) . 1_555 1_555 yes
C(8) C(14) C(15) 120(1) . 1_555 1_555 yes
C(13) C(14) C(15) 103(1) . 1_555 1_555 yes
C(14) C(15) C(16) 105(1) . 1_555 1_555 yes
C(15) C(16) C(17) 107(1) . 1_555 1_555 yes
C(13) C(17) C(16) 102(1) . 1_555 1_555 yes
C(13) C(17) C(20) 118(1) . 1_555 1_555 yes
C(16) C(17) C(20) 111(1) . 1_555 1_555 yes
C(17) C(20) C(21) 114(1) . 1_555 1_555 yes
C(17) C(20) C(22) 109(1) . 1_555 1_555 yes
C(21) C(20) C(22) 110(1) . 1_555 1_555 yes
C(20) C(22) C(23) 117(1) . 1_555 1_555 yes
C(22) C(23) C(24) 111(1) . 1_555 1_555 yes
O(4) C(24) O(5) 125(1) . 1_555 1_555 yes
O(4) C(24) C(23) 124(1) . 1_555 1_555 yes
O(5) C(24) C(23) 110(1) . 1_555 1_555 yes
N(1) C(25) C(26) 117(1) . 1_555 1_555 yes
N(1) C(25) C(30) 122(1) . 1_555 1_555 yes
C(26) C(25) C(30) 120(1) . 1_555 1_555 yes
C(25) C(26) C(27) 118(1) . 1_555 1_555 yes
C(25) C(26) C(31) 119(1) . 1_555 1_555 yes
C(27) C(26) C(31) 122(1) . 1_555 1_555 yes
C(26) C(27) C(28) 118(1) . 1_555 1_555 yes
C(26) C(27) C(32) 118(1) . 1_555 1_555 yes
C(28) C(27) C(32) 122(1) . 1_555 1_555 yes
C(27) C(28) C(29) 120(1) . 1_555 1_555 yes
C(28) C(29) C(30) 121(1) . 1_555 1_555 yes
C(25) C(30) C(29) 120(1) . 1_555 1_555 yes

loop_
_geom_bond_atom_site_label_1
_geom_bond_atom_site_label_2
_geom_bond_distance
_geom_bond_site_symmetry_1
_geom_bond_site_symmetry_2
_geom_bond_publ_flag
O(1) C(3) 1.43(2) . . yes
O(2) C(7) 1.45(2) . . yes
O(3) C(12) 1.41(2) . . yes
O(4) C(24) 1.19(2) . . yes
O(5) C(24) 1.34(2) . . yes
N(1) C(25) 1.40(2) . . yes
C(1) C(2) 1.52(2) . . yes
C(1) C(10) 1.54(2) . . yes
C(2) C(3) 1.49(2) . . yes
C(3) C(4) 1.57(2) . . yes
C(4) C(5) 1.53(2) . . yes
C(5) C(6) 1.54(2) . . yes
C(5) C(10) 1.52(2) . . yes
C(6) C(7) 1.54(2) . . yes
C(7) C(8) 1.54(2) . . yes
C(8) C(9) 1.56(2) . . yes
C(8) C(14) 1.48(2) . . yes
C(9) C(10) 1.56(2) . . yes
C(9) C(11) 1.52(2) . . yes
C(10) C(19) 1.57(2) . . yes
C(11) C(12) 1.56(2) . . yes
C(12) C(13) 1.55(2) . . yes
C(13) C(14) 1.59(2) . . yes
C(13) C(17) 1.58(2) . . yes
C(13) C(18) 1.51(2) . . yes
C(14) C(15) 1.51(2) . . yes
C(15) C(16) 1.52(2) . . yes
C(16) C(17) 1.56(2) . . yes
C(17) C(20) 1.55(2) . . yes
C(20) C(21) 1.50(2) . . yes
C(20) C(22) 1.56(2) . . yes
C(22) C(23) 1.47(2) . . yes
C(23) C(24) 1.53(2) . . yes
C(25) C(26) 1.42(2) . . yes
C(25) C(30) 1.36(3) . . yes
C(26) C(27) 1.44(2) . . yes
C(26) C(31) 1.52(3) . . yes
C(27) C(28) 1.37(3) . . yes
C(27) C(32) 1.48(2) . . yes
C(28) C(29) 1.35(2) . . yes
C(29) C(30) 1.38(2) . . yes

loop_
_geom_contact_atom_site_label_1
_geom_contact_atom_site_label_2
_geom_contact_distance
_geom_contact_site_symmetry_1
_geom_contact_site_symmetry_2
_geom_contact_publ_flag
O(1) O(2) 2.63(1) . 2_647 ?
O(1) O(3) 2.85(1) . 2_657 ?
O(2) O(5) 2.63(1) . 2_556 ?
O(2) C(24) 3.41(2) . 2_556 ?
O(2) O(4) 3.45(1) . 2_556 ?
O(2) C(3) 3.56(2) . 2_657 ?
O(2) C(2) 3.59(2) . 2_657 ?
O(3) O(4) 2.85(1) . 2_546 ?
O(3) N(1) 3.22(2) . . ?
O(4) N(1) 3.29(2) . 2_556 ?
O(4) C(21) 3.47(2) . 2_556 ?
O(4) C(31) 3.55(2) . 2_556 ?
O(5) C(14) 3.26(2) . 2_546 ?
O(5) N(1) 3.36(2) . 2_546 ?
O(5) C(15) 3.49(2) . 2_546 ?
C(24) C(31) 3.57(3) . 2_556 ?

loop_
_geom_torsion_atom_site_label_1
_geom_torsion_atom_site_label_2
_geom_torsion_atom_site_label_3
_geom_torsion_atom_site_label_4
_geom_torsion
_geom_torsion_site_symmetry_1
_geom_torsion_site_symmetry_2
_geom_torsion_site_symmetry_3
_geom_torsion_site_symmetry_4
_geom_torsion_publ_flag
O(1) C(3) C(2) C(1) -175(1) 1_555 1_555 1_555 1_555 yes
O(1) C(3) C(4) C(5) 174(1) 1_555 1_555 1_555 1_555 yes
O(2) C(7) C(6) C(5) -69(1) 1_555 1_555 1_555 1_555 yes
O(2) C(7) C(8) C(9) 71(1) 1_555 1_555 1_555 1_555 yes
O(2) C(7) C(8) C(14) -50(1) 1_555 1_555 1_555 1_555 yes
O(3) C(12) C(11) C(9) 65(1) 1_555 1_555 1_555 1_555 yes
O(3) C(12) C(13) C(14) -65(1) 1_555 1_555 1_555 1_555 yes
O(3) C(12) C(13) C(17) 41(1) 1_555 1_555 1_555 1_555 yes
O(3) C(12) C(13) C(18) 170(1) 1_555 1_555 1_555 1_555 yes
O(4) C(24) C(23) C(22) -17(2) 1_555 1_555 1_555 1_555 yes
O(5) C(24) C(23) C(22) 160(1) 1_555 1_555 1_555 1_555 yes
N(1) C(25) C(26) C(27) -179(1) 1_555 1_555 1_555 1_555 yes
N(1) C(25) C(26) C(31) -1(2) 1_555 1_555 1_555 1_555 yes
N(1) C(25) C(30) C(29) 179(1) 1_555 1_555 1_555 1_555 yes
C(1) C(2) C(3) C(4) -56(1) 1_555 1_555 1_555 1_555 yes
C(1) C(10) C(5) C(4) 50(1) 1_555 1_555 1_555 1_555 yes
C(1) C(10) C(5) C(6) 175(1) 1_555 1_555 1_555 1_555 yes
C(1) C(10) C(9) C(8) -176(1) 1_555 1_555 1_555 1_555 yes
C(1) C(10) C(9) C(11) 59(1) 1_555 1_555 1_555 1_555 yes
C(2) C(1) C(10) C(5) -52(1) 1_555 1_555 1_555 1_555 yes
C(2) C(1) C(10) C(9) 69(1) 1_555 1_555 1_555 1_555 yes
C(2) C(1) C(10) C(19) -170(1) 1_555 1_555 1_555 1_555 yes
C(2) C(3) C(4) C(5) 53(1) 1_555 1_555 1_555 1_555 yes
C(3) C(2) C(1) C(10) 58(1) 1_555 1_555 1_555 1_555 yes
C(3) C(4) C(5) C(6) -179(1) 1_555 1_555 1_555 1_555 yes
C(3) C(4) C(5) C(10) -53(1) 1_555 1_555 1_555 1_555 yes
C(4) C(5) C(6) C(7) 75(1) 1_555 1_555 1_555 1_555 yes
C(4) C(5) C(10) C(9) -71(1) 1_555 1_555 1_555 1_555 yes
C(4) C(5) C(10) C(19) 165(1) 1_555 1_555 1_555 1_555 yes
C(5) C(6) C(7) C(8) 51(1) 1_555 1_555 1_555 1_555 yes
C(5) C(10) C(9) C(8) -55(1) 1_555 1_555 1_555 1_555 yes
C(5) C(10) C(9) C(11) -178(1) 1_555 1_555 1_555 1_555 yes
C(6) C(5) C(10) C(9) 53(1) 1_555 1_555 1_555 1_555 yes
C(6) C(5) C(10) C(19) -69(1) 1_555 1_555 1_555 1_555 yes
C(6) C(7) C(8) C(9) -51(1) 1_555 1_555 1_555 1_555 yes
C(6) C(7) C(8) C(14) -173(1) 1_555 1_555 1_555 1_555 yes
C(7) C(6) C(5) C(10) -52(1) 1_555 1_555 1_555 1_555 yes
C(7) C(8) C(9) C(10) 54(1) 1_555 1_555 1_555 1_555 yes
C(7) C(8) C(9) C(11) -177(1) 1_555 1_555 1_555 1_555 yes
C(7) C(8) C(14) C(13) -175(1) 1_555 1_555 1_555 1_555 yes
C(7) C(8) C(14) C(15) -51(1) 1_555 1_555 1_555 1_555 yes
C(8) C(9) C(10) C(19) 67(1) 1_555 1_555 1_555 1_555 yes
C(8) C(9) C(11) C(12) 55(1) 1_555 1_555 1_555 1_555 yes
C(8) C(14) C(13) C(12) -59(1) 1_555 1_555 1_555 1_555 yes
C(8) C(14) C(13) C(17) -179(1) 1_555 1_555 1_555 1_555 yes
C(8) C(14) C(13) C(18) 63(1) 1_555 1_555 1_555 1_555 yes
C(8) C(14) C(15) C(16) -162(1) 1_555 1_555 1_555 1_555 yes
C(9) C(8) C(14) C(13) 61(1) 1_555 1_555 1_555 1_555 yes
C(9) C(8) C(14) C(15) -174(1) 1_555 1_555 1_555 1_555 yes
C(9) C(11) C(12) C(13) -56(1) 1_555 1_555 1_555 1_555 yes
C(10) C(9) C(8) C(14) 176(1) 1_555 1_555 1_555 1_555 yes
C(10) C(9) C(11) C(12) -178(1) 1_555 1_555 1_555 1_555 yes
C(11) C(9) C(8) C(14) -56(1) 1_555 1_555 1_555 1_555 yes
C(11) C(9) C(10) C(19) -55(1) 1_555 1_555 1_555 1_555 yes
C(11) C(12) C(13) C(14) 52(1) 1_555 1_555 1_555 1_555 yes
C(11) C(12) C(13) C(17) 160(1) 1_555 1_555 1_555 1_555 yes
C(11) C(12) C(13) C(18) -70(1) 1_555 1_555 1_555 1_555 yes
C(12) C(13) C(14) C(15) 167(1) 1_555 1_555 1_555 1_555 yes
C(12) C(13) C(17) C(16) -155(1) 1_555 1_555 1_555 1_555 yes
C(12) C(13) C(17) C(20) 81(1) 1_555 1_555 1_555 1_555 yes
C(13) C(14) C(15) C(16) -33(1) 1_555 1_555 1_555 1_555 yes
C(13) C(17) C(16) C(15) 24(1) 1_555 1_555 1_555 1_555 yes
C(13) C(17) C(20) C(21) -53(2) 1_555 1_555 1_555 1_555 yes
C(13) C(17) C(20) C(22) -178(1) 1_555 1_555 1_555 1_555 yes
C(14) C(13) C(17) C(16) -42(1) 1_555 1_555 1_555 1_555 yes
C(14) C(13) C(17) C(20) -166(1) 1_555 1_555 1_555 1_555 yes
C(14) C(15) C(16) C(17) 5(1) 1_555 1_555 1_555 1_555 yes
C(15) C(14) C(13) C(17) 47(1) 1_555 1_555 1_555 1_555 yes
C(15) C(14) C(13) C(18) -69(1) 1_555 1_555 1_555 1_555 yes
C(15) C(16) C(17) C(20) 152(1) 1_555 1_555 1_555 1_555 yes
C(16) C(17) C(13) C(18) 75(1) 1_555 1_555 1_555 1_555 yes
C(16) C(17) C(20) C(21) -171(1) 1_555 1_555 1_555 1_555 yes
C(16) C(17) C(20) C(22) 63(1) 1_555 1_555 1_555 1_555 yes
C(17) C(20) C(22) C(23) -178(1) 1_555 1_555 1_555 1_555 yes
C(18) C(13) C(17) C(20) -48(1) 1_555 1_555 1_555 1_555 yes
C(20) C(22) C(23) C(24) 167(1) 1_555 1_555 1_555 1_555 yes
C(21) C(20) C(22) C(23) 54(1) 1_555 1_555 1_555 1_555 yes
C(25) C(26) C(27) C(28) 1(2) 1_555 1_555 1_555 1_555 yes
C(25) C(26) C(27) C(32) 178(1) 1_555 1_555 1_555 1_555 yes
C(25) C(30) C(29) C(28) 0(2) 1_555 1_555 1_555 1_555 yes
C(26) C(25) C(30) C(29) -2(2) 1_555 1_555 1_555 1_555 yes
C(26) C(27) C(28) C(29) -3(2) 1_555 1_555 1_555 1_555 yes
C(27) C(26) C(25) C(30) 1(2) 1_555 1_555 1_555 1_555 yes
C(27) C(28) C(29) C(30) 3(2) 1_555 1_555 1_555 1_555 yes
C(28) C(27) C(26) C(31) -176(1) 1_555 1_555 1_555 1_555 yes
C(29) C(28) C(27) C(32) 178(1) 1_555 1_555 1_555 1_555 yes
C(30) C(25) C(26) C(31) 179(1) 1_555 1_555 1_555 1_555 yes
C(31) C(26) C(27) C(32) 0(2) 1_555 1_555 1_555 1_555 yes

loop_
_cod_related_entry_id
_cod_related_entry_database
_cod_related_entry_code
1 ChemSpider 21197815
